data_2001481
loop_
_publ_author_name
'Lynch, V. M.'
'Kampa, J. J.'
'Lagow, R. J.'
'Davis, B. E.'

_publ_contact_author
;
    Dr. Vincent M. Lynch
    Department of Chemistry and Biochemistry
    University of Texas at Austin
    Austin, TX 78712, USA
;
_publ_section_title
;
 Structure of tris(nonafluoroisobutyl)phosphine oxide
;
_journal_issue 8
_journal_name_full 'Acta Crystallographica Section C'
_journal_page_first 1549
_journal_page_last 1551
_journal_paper_doi 10.1107/S0108270193000721
_journal_volume 49
_journal_year 1993
_chemical_formula_sum 'C12 F27 O P'
_chemical_formula_weight 704.06
_chemical_name_systematic 'tris(nonafluoroisobutyl)phosphine oxide'
_space_group_IT_number 14
_space_group_name_Hall '-P 2yn'
_space_group_name_H-M_alt 'P 1 21/n 1'
_symmetry_cell_setting monoclinic
_symmetry_space_group_name_H-M 'P 1 21/n 1'
_cell_angle_alpha 90
_cell_angle_beta 98.300(14)
_cell_angle_gamma 90
_cell_formula_units_Z 4
_cell_length_a 6.8294(9)
_cell_length_b 19.627(3)
_cell_length_c 15.702(3)
_cell_measurement_reflns_used 40
_cell_measurement_temperature 193
_cell_measurement_theta_max 11.8
_cell_measurement_theta_min 8.8
_cell_volume 2082.7(6)
_computing_data_collection 'Siemens (1989) P3/V Data Collection System'
_computing_data_reduction 'SHELXTL-Plus (Sheldrick, 1991)'
_computing_molecular_graphics SHELXTL-Plus
_computing_publication_material 'FUER (Larson, 1982)'
_computing_structure_refinement SHELXTL-Plus
_computing_structure_solution SHELXTL-Plus
_diffrn_ambient_temperature 193.0(10)
_diffrn_measurement_device 'Nicolet R3'
_diffrn_measurement_method \w
_diffrn_radiation_monochromator graphite
_diffrn_radiation_source 'X-ray tube'
_diffrn_radiation_type MoK\a
_diffrn_radiation_wavelength 0.71073
_diffrn_reflns_av_R_equivalents 0.033
_diffrn_reflns_limit_h_max 7
_diffrn_reflns_limit_h_min -7
_diffrn_reflns_limit_k_max 22
_diffrn_reflns_limit_k_min 0
_diffrn_reflns_limit_l_max 17
_diffrn_reflns_limit_l_min -17
_diffrn_reflns_number 7604
_diffrn_reflns_theta_max 25
_diffrn_reflns_theta_min 2
_diffrn_standards_decay_% 1
_diffrn_standards_interval_count 96
_diffrn_standards_number 4
_exptl_absorpt_coefficient_mu 0.3674
_exptl_absorpt_correction_type none
_exptl_crystal_colour Colorless
_exptl_crystal_density_diffrn 2.24
_exptl_crystal_description Plate
_exptl_crystal_F_000 1352
_exptl_crystal_size_max 0.56
_exptl_crystal_size_mid 0.46
_exptl_crystal_size_min 0.20
_refine_diff_density_max 0.35
_refine_diff_density_min -0.24
_refine_ls_extinction_coef 3.2E-7(2)
_refine_ls_extinction_method 'modified Larson, SHELXTL-Plus'
_refine_ls_goodness_of_fit_obs 1.379
_refine_ls_hydrogen_treatment 'no hydrogens'
_refine_ls_matrix_type full
_refine_ls_number_parameters 371
_refine_ls_number_reflns 3136
_refine_ls_R_factor_all 0.0411
_refine_ls_R_factor_obs 0.0331
_refine_ls_shift/esd_max 0.02
_refine_ls_shift/esd_mean 0.01
_refine_ls_structure_factor_coef F
_refine_ls_weighting_details 'w = 1/[\s^2^(F)+0.0004F^2^]'
_refine_ls_weighting_scheme calc
_refine_ls_wR_factor_all 0.0459
_refine_ls_wR_factor_obs 0.0430
_reflns_number_observed 3136
_reflns_number_total 3686
_reflns_observed_criterion F>4.0\s(F)
_cod_data_source_file br1029.cif
_cod_data_source_block br1029
_cod_depositor_comments
;
The following automatic conversions were performed:
'_exptl_absorpt_correction_type' value 'None' changed to 'none' according
to '/home/saulius/struct/CIF-dictionaries/cif_core.dic' dictionary named
'cif_core.dic' version 2.4.1 from 2010-06-29.

Automatic conversion script
Id: cif_fix_enum 1527 2010-12-29 10:47:43Z saulius 

The following automatic conversions were performed:

'_exptl_absorpt_correction_type' value 'None' changed to 'none'
according to /home/saulius/struct/CIF-dictionaries/cif_core.dic
dictionary named 'cif_core.dic' version 2.4.1 from 2010-06-29.

Automatic conversion script
Id: cif_fix_values 1715 2011-07-08 13:25:40Z adriana 

The following automatic conversions were performed:

'_refine_ls_weighting_scheme' value 'calc w =
1/[\s^2^(F)+0.0004F^2^]' was changed to 'calc'. New tag
'_refine_ls_weighting_details' was created. The value of the new tag
was set to 'w = 1/[\s^2^(F)+0.0004F^2^]'.

Automatic conversion script
Id: cif_fix_values 3143 2015-03-26 13:38:13Z robertas 
;
_cod_original_cell_volume 2082.8(6)
_cod_original_sg_symbol_H-M 'P 21/n'
_cod_original_formula_sum 'C12 F27 O1 P1'
_cod_database_code 2001481

loop_
_space_group_symop_id
_space_group_symop_operation_xyz
1 x,y,z
2 -x+1/2,y+1/2,-z+1/2
3 -x,-y,-z
4 x+1/2,-y+1/2,z+1/2

loop_
_atom_site_aniso_label
_atom_site_aniso_U_11
_atom_site_aniso_U_22
_atom_site_aniso_U_33
_atom_site_aniso_U_12
_atom_site_aniso_U_13
_atom_site_aniso_U_23
P1 0.0280(3) 0.0251(3) 0.0256(3) 0.0008(2) 0.0057(2) 0.0011(3)
F1A 0.0301(7) 0.0464(7) 0.0376(7) 0.0039(5) 0.0039(6) -0.0060(7)
F1B 0.0462(8) 0.0299(8) 0.0420(6) -0.0069(6) 0.0194(5) -0.0012(7)
F2 0.0550(9) 0.0319(9) 0.0383(6) -0.0097(6) 0.0102(5) -0.0002(7)
F3A 0.0774(11) 0.0556(11) 0.0354(9) 0.0020(8) 0.0201(6) 0.0098(8)
F3B 0.0797(12) 0.0576(12) 0.0426(9) -0.0074(8) -0.0133(7) -0.0072(8)
F3C 0.0563(9) 0.0564(9) 0.0384(9) 0.0180(7) 0.0019(7) 0.0059(7)
F4A 0.0751(11) 0.0502(11) 0.0509(9) 0.0276(8) 0.0044(7) -0.0038(9)
F4B 0.0799(12) 0.0534(12) 0.0458(9) 0.0141(8) 0.0107(7) -0.0198(8)
F4C 0.0497(9) 0.0652(9) 0.0674(10) 0.0020(8) 0.0262(8) -0.0122(10)
F5A 0.0301(7) 0.0348(7) 0.0441(7) -0.0002(6) 0.0014(5) -0.0058(7)
F5B 0.0532(8) 0.0351(8) 0.0261(7) 0.0060(6) 0.0092(5) -0.0010(6)
F6 0.0501(8) 0.0374(8) 0.0279(7) 0.0061(6) 0.0065(5) 0.0026(6)
F7A 0.0826(12) 0.0398(12) 0.0627(8) -0.0054(9) -0.0120(7) -0.0118(10)
F7B 0.0560(10) 0.0549(10) 0.0865(9) -0.0134(9) 0.0252(9) 0.0118(12)
F7C 0.0834(12) 0.0295(12) 0.0878(8) 0.0033(10) 0.0017(8) 0.0170(12)
F8A 0.0538(10) 0.0669(10) 0.0623(10) 0.0300(8) 0.0061(8) 0.0174(10)
F8B 0.0384(8) 0.0564(8) 0.0783(9) 0.0070(8) 0.0233(8) 0.0105(11)
F8C 0.0795(12) 0.0533(12) 0.0566(9) 0.0232(9) 0.0297(7) -0.0073(10)
F9A 0.0501(8) 0.0278(8) 0.0420(6) 0.0109(6) 0.0130(5) 0.0022(7)
F9B 0.0421(8) 0.0417(8) 0.0346(7) 0.0026(6) -0.0045(6) 0.0034(7)
F10 0.0549(9) 0.0412(9) 0.0558(7) 0.0137(8) 0.0280(6) 0.0101(9)
F11A 0.0912(13) 0.0658(13) 0.0456(11) 0.0171(9) 0.0042(8) 0.0202(9)
F11B 0.109(2) 0.069(2) 0.0378(11) 0.0041(9) 0.0159(8) -0.0079(8)
F11C 0.110(2) 0.097(2) 0.0564(14) -0.0008(11) 0.0447(10) 0.0257(11)
F12A 0.0643(10) 0.0504(10) 0.0575(9) -0.0181(8) -0.0002(7) 0.0027(10)
F12B 0.0750(11) 0.0352(11) 0.0730(8) -0.0018(9) 0.0193(7) 0.0154(10)
F12C 0.0567(11) 0.0689(11) 0.1118(11) -0.0084(11) 0.0369(11) 0.015(2)
O1 0.0310(8) 0.0377(8) 0.0374(8) -0.0020(7) 0.0049(7) 0.0032(8)
C1 0.0309(11) 0.0271(11) 0.0289(10) -0.0006(9) 0.0066(8) 0.0008(11)
C2 0.0405(12) 0.0281(12) 0.0317(10) -0.0023(10) 0.0096(9) -0.0013(11)
C3 0.0502(14) 0.0422(14) 0.0297(13) 0.0005(10) 0.0055(10) -0.0014(11)
C4 0.0507(15) 0.0426(15) 0.0366(13) 0.0097(11) 0.0070(10) -0.0073(12)
C5 0.0306(11) 0.0283(11) 0.0272(10) 0.0014(9) 0.0062(8) -0.0008(10)
C6 0.0397(12) 0.0286(12) 0.0285(10) 0.0039(9) 0.0098(8) 0.0013(11)
C7 0.056(2) 0.031(2) 0.0506(12) -0.0006(13) 0.0037(11) 0.0061(15)
C8 0.0430(13) 0.0412(13) 0.0435(13) 0.0143(11) 0.0108(11) 0.0040(13)
C9 0.0369(12) 0.0283(12) 0.0300(10) 0.0054(9) 0.0057(9) 0.0028(11)
C10 0.0496(14) 0.0349(14) 0.0376(12) 0.0091(11) 0.0168(10) 0.0080(12)
C11 0.084(2) 0.052(2) 0.039(2) 0.0075(15) 0.0209(13) 0.0127(14)
C12 0.048(2) 0.043(2) 0.0593(14) -0.0015(13) 0.0156(12) 0.015(2)

loop_
_atom_site_label
_atom_site_fract_x
_atom_site_fract_y
_atom_site_fract_z
_atom_site_U_iso_or_equiv
P1 0.22671(8) 0.20391(3) 0.55302(3) 0.0260(2)
F1A 0.5948(2) 0.16785(6) 0.53815(8) 0.0381(4)
F1B 0.4813(2) 0.24749(6) 0.44845(8) 0.0381(4)
F2 0.2564(2) 0.08810(6) 0.44209(8) 0.0414(5)
F3A 0.3828(3) 0.19615(8) 0.28198(9) 0.0550(6)
F3B 0.1596(3) 0.11968(8) 0.28327(10) 0.0621(6)
F3C 0.1347(2) 0.21429(7) 0.34832(9) 0.0509(5)
F4A 0.6250(3) 0.05350(8) 0.45387(10) 0.0592(6)
F4B 0.5103(3) 0.05796(8) 0.32017(9) 0.0595(6)
F4C 0.7026(2) 0.13725(8) 0.37703(10) 0.0590(5)
F5A 0.4982(2) 0.29501(6) 0.61294(8) 0.0368(4)
F5B 0.2476(2) 0.29383(6) 0.68326(7) 0.0378(4)
F6 0.1815(2) 0.33323(6) 0.46521(7) 0.0384(4)
F7A 0.4011(3) 0.42873(7) 0.64053(11) 0.0639(6)
F7B 0.4925(3) 0.40540(8) 0.51864(12) 0.0643(6)
F7C 0.2422(3) 0.46892(7) 0.52386(12) 0.0680(6)
F8A -0.1049(2) 0.40258(8) 0.50560(10) 0.0612(6)
F8B -0.1052(2) 0.31356(8) 0.58434(11) 0.0563(5)
F8C 0.0054(3) 0.40752(8) 0.64048(10) 0.0612(6)
F9A 0.3700(2) 0.08508(6) 0.62047(8) 0.0393(4)
F9B 0.4541(2) 0.17359(6) 0.69977(8) 0.0405(4)
F10 0.0058(2) 0.18283(7) 0.69408(9) 0.0487(5)
F11A 0.3568(3) 0.07530(9) 0.80895(10) 0.0681(7)
F11B 0.2628(3) 0.17734(9) 0.83297(10) 0.0716(8)
F11C 0.0641(3) 0.09364(10) 0.83757(12) 0.0848(9)
F12A -0.0196(3) 0.06577(8) 0.57802(10) 0.0583(6)
F12B 0.0934(3) 0.00798(7) 0.69008(11) 0.0602(6)
F12C -0.1703(3) 0.06753(9) 0.68807(14) 0.0767(6)
O1 0.0256(2) 0.19728(7) 0.50993(9) 0.0353(5)
C1 0.4335(3) 0.18852(10) 0.48464(13) 0.0287(6)
C2 0.3772(3) 0.13521(10) 0.41179(13) 0.0330(7)
C3 0.2606(4) 0.16724(12) 0.32981(14) 0.0407(8)
C4 0.5603(4) 0.09549(12) 0.3906(2) 0.0432(8)
C5 0.2994(3) 0.29063(10) 0.60364(13) 0.0285(6)
C6 0.2047(3) 0.35182(10) 0.55021(13) 0.0318(7)
C7 0.3388(4) 0.41538(12) 0.5592(2) 0.0463(9)
C8 -0.0059(4) 0.36907(12) 0.5707(2) 0.0421(8)
C9 0.3021(3) 0.14426(10) 0.64856(13) 0.0317(7)
C10 0.1299(4) 0.12763(11) 0.7001(2) 0.0397(8)
C11 0.2065(5) 0.1181(2) 0.7973(2) 0.0571(12)
C12 0.0060(4) 0.06599(13) 0.6633(2) 0.0494(9)

loop_
_atom_type_symbol
_atom_type_scat_dispersion_real
_atom_type_scat_dispersion_imag
_atom_type_scat_source
C .002 .002 IntTabIV
O .008 .006 IntTabIV
F .014 .010 IntTabIV
P .090 .095 IntTabIV

loop_
_geom_angle_atom_site_label_1
_geom_angle_atom_site_label_2
_geom_angle_atom_site_label_3
_geom_angle
O1 P1 C1 116.76(9)
O1 P1 C5 116.50(9)
O1 P1 C9 116.20(9)
C1 P1 C5 101.82(9)
C1 P1 C9 101.88(9)
C5 P1 C9 101.19(9)
C2 C1 P1 113.18(14)
C2 C1 F1A 110.4(2)
C2 C1 F1B 108.4(2)
P1 C1 F1A 107.45(14)
P1 C1 F1B 110.06(14)
F1A C1 F1B 107.2(2)
C3 C2 C4 111.1(2)
C3 C2 F2 107.5(2)
C3 C2 C1 112.4(2)
C4 C2 F2 106.3(2)
C4 C2 C1 112.0(2)
F2 C2 C1 107.2(2)
F3A C3 F3B 108.1(2)
F3A C3 F3C 107.9(2)
F3A C3 C2 110.8(2)
F3B C3 F3C 108.1(2)
F3B C3 C2 109.8(2)
F3C C3 C2 112.0(2)
F4A C4 F4B 107.3(2)
F4A C4 F4C 109.7(2)
F4A C4 C2 110.2(2)
F4B C4 F4C 108.5(2)
F4B C4 C2 109.8(2)
F4C C4 C2 111.1(2)
C6 C5 P1 113.63(13)
C6 C5 F5A 110.1(2)
C6 C5 F5B 108.7(2)
P1 C5 F5A 107.39(13)
P1 C5 F5B 109.83(13)
F5A C5 F5B 107.0(2)
C7 C6 C8 111.1(2)
C7 C6 F6 106.7(2)
C7 C6 C5 112.4(2)
C8 C6 F6 106.2(2)
C8 C6 C5 112.5(2)
F6 C6 C5 107.5(2)
F7A C7 F7B 109.3(2)
F7A C7 F7C 108.8(2)
F7A C7 C6 110.8(2)
F7B C7 F7C 107.5(2)
F7B C7 C6 109.8(2)
F7C C7 C6 110.6(2)
F8A C8 F8B 108.7(2)
F8A C8 F8C 108.7(2)
F8A C8 C6 109.5(2)
F8B C8 F8C 107.9(2)
F8B C8 C6 111.5(2)
F8C C8 C6 110.5(2)
C10 C9 P1 113.45(15)
C10 C9 F9A 108.1(2)
C10 C9 F9B 110.7(2)
P1 C9 F9A 109.69(14)
P1 C9 F9B 107.67(13)
F9A C9 F9B 107.0(2)
C11 C10 C12 111.3(2)
C11 C10 F10 106.3(2)
C11 C10 C9 111.4(2)
C12 C10 F10 107.1(2)
C12 C10 C9 112.6(2)
F10 C10 C9 107.7(2)
F11A C11 F11B 109.2(2)
F11A C11 F11C 108.2(2)
F11A C11 C10 111.0(2)
F11B C11 F11C 107.8(2)
F11B C11 C10 110.3(2)
F11C C11 C10 110.3(2)
F12A C12 F12B 107.8(2)
F12A C12 F12C 107.8(2)
F12A C12 C10 111.6(2)
F12B C12 F12C 108.3(2)
F12B C12 C10 110.9(2)
F12C C12 C10 110.3(2)

loop_
_geom_bond_atom_site_label_1
_geom_bond_atom_site_label_2
_geom_bond_distance
O1 P1 1.447(2)
C1 P1 1.917(2)
C5 P1 1.913(2)
C9 P1 1.914(2)
C1 F1A 1.348(2)
C1 F1B 1.350(2)
C2 F2 1.370(3)
C3 F3A 1.328(3)
C3 F3B 1.318(3)
C3 F3C 1.323(3)
C4 F4A 1.317(3)
C4 F4B 1.331(3)
C4 F4C 1.312(3)
C5 F5A 1.347(2)
C5 F5B 1.349(2)
C6 F6 1.371(2)
C7 F7A 1.313(3)
C7 F7B 1.318(3)
C7 F7C 1.320(3)
C8 F8A 1.318(3)
C8 F8B 1.317(3)
C8 F8C 1.323(3)
C9 F9A 1.348(2)
C9 F9B 1.347(2)
C10 F10 1.370(3)
C11 F11A 1.319(4)
C11 F11B 1.323(3)
C11 F11C 1.324(4)
C12 F12A 1.325(3)
C12 F12B 1.326(3)
C12 F12C 1.318(4)
C2 C1 1.557(3)
C3 C2 1.546(3)
C4 C2 1.550(4)
C6 C5 1.552(3)
C7 C6 1.542(3)
C8 C6 1.556(3)
C10 C9 1.556(4)
C11 C10 1.552(4)
C12 C10 1.540(3)
